data_4116700
loop_
_publ_author_name
'Adam R. Johnson'
'William M. Davis'
'Christopher C. Cummins'
'Scafford Serron'
'Steven P. Nolan'
'Djamaladdin G. Musaev'
'Keiji Morokuma'

_publ_contact_author
;
    Christopher C. Cummins
    Massachusetts Institute of Technology
    Department of Chemistry
    77 Massachusetts Ave.
    Cambridge, MA 02139
    USA
;
_publ_contact_author_email ccummins@mit.edu
_publ_contact_author_fax '(1) 617 253 7030'
_publ_contact_author_phone '(1) 617 253 5332'
_publ_section_title
;
 Four-Coordinate Molybdenum Chalcogenide Complexes Relevant to Nitrous
 Oxide N-N Bond Cleavage by Three-Coordinate Molybdenum(III): Synthesis,
 Characterization, Reactivity, and Thermochemistry
;
_journal_name_full 'Journal of the American Chemical Society'
_journal_page_first 2071
_journal_page_last 2085
_journal_paper_doi 10.1021/ja971491z
_journal_volume 120
_journal_year 1998
_chemical_formula_sum 'C36 H54 Mo N3 Te'
_chemical_formula_weight 752.36
_chemical_name_systematic /telluride(tris(N-tert-butylanilido)molybdenum(V))
_space_group_IT_number 14
_symmetry_cell_setting monoclinic
_symmetry_space_group_name_Hall '-P 2ybc'
_symmetry_space_group_name_H-M 'P 1 21/c 1'
_atom_sites_solution_hydrogens geom
_atom_sites_solution_primary direct
_atom_sites_solution_secondary difmap
_audit_creation_method SHELXL
_cell_angle_alpha 90.00
_cell_angle_beta 92.558(11)
_cell_angle_gamma 90.00
_cell_formula_units_Z 4
_cell_length_a 14.108(2)
_cell_length_b 12.762(3)
_cell_length_c 20.083(4)
_cell_measurement_temperature 161(2)
_cell_measurement_theta_max 23.26
_cell_measurement_theta_min 1.44
_cell_volume 3612.3(12)
_computing_structure_refinement 'SHELXL-93 (Sheldrick, 1993)'
_computing_structure_solution 'SHELXS-86 (Sheldrick, 1990)'
_diffrn_ambient_temperature 161(2)
_diffrn_radiation_monochromator graphite
_diffrn_radiation_source 'fine-focus sealed tube'
_diffrn_radiation_type MoK\a
_diffrn_radiation_wavelength 0.71073
_diffrn_reflns_av_R_equivalents 0.0295
_diffrn_reflns_av_sigmaI/netI 0.0256
_diffrn_reflns_limit_h_max 15
_diffrn_reflns_limit_h_min -12
_diffrn_reflns_limit_k_max 11
_diffrn_reflns_limit_k_min -14
_diffrn_reflns_limit_l_max 22
_diffrn_reflns_limit_l_min -22
_diffrn_reflns_number 14461
_diffrn_reflns_theta_max 23.26
_diffrn_reflns_theta_min 1.44
_exptl_absorpt_coefficient_mu 1.181
_exptl_crystal_colour black
_exptl_crystal_density_diffrn 1.383
_exptl_crystal_description needles
_exptl_crystal_F_000 1540
_exptl_crystal_size_max 0.65
_exptl_crystal_size_mid 0.48
_exptl_crystal_size_min 0.23
_refine_diff_density_max 0.399
_refine_diff_density_min -0.359
_refine_diff_density_rms 0.079
_refine_ls_extinction_coef 0.00207(13)
_refine_ls_extinction_expression Fc^*^=kFc[1+0.001xFc^2^\l^3^/sin(2\q)]^-1/4^
_refine_ls_extinction_method SHELXL
_refine_ls_goodness_of_fit_all 1.008
_refine_ls_goodness_of_fit_obs 1.009
_refine_ls_matrix_type full
_refine_ls_number_parameters 371
_refine_ls_number_reflns 5180
_refine_ls_number_restraints 0
_refine_ls_restrained_S_all 1.042
_refine_ls_restrained_S_obs 1.009
_refine_ls_R_factor_all 0.0292
_refine_ls_R_factor_obs 0.0256
_refine_ls_shift/esd_max -0.008
_refine_ls_shift/esd_mean 0.001
_refine_ls_structure_factor_coef Fsqd
_refine_ls_weighting_details 'w=1/[\s^2^(Fo^2^)+(0.0299P)^2^+6.4443P] where P=(Fo^2^+2Fc^2^)/3'
_refine_ls_weighting_scheme calc
_refine_ls_wR_factor_all 0.0682
_refine_ls_wR_factor_obs 0.0634
_reflns_number_observed 4798
_reflns_number_total 5182
_reflns_observed_criterion >2sigma(I)
_cod_data_source_file ja971491z_4.cif
_cod_data_source_block 96065
_cod_depositor_comments
;
The following automatic conversions were performed:

'_refine_ls_weighting_scheme' value 'calc
w=1/[\s^2^(Fo^2^)+(0.0299P)^2^+6.4443P] where P=(Fo^2^+2Fc^2^)/3' was
changed to 'calc'. New tag '_refine_ls_weighting_details' was
created. The value of the new tag was set to
'w=1/[\s^2^(Fo^2^)+(0.0299P)^2^+6.4443P] where P=(Fo^2^+2Fc^2^)/3'.

Automatic conversion script
Id: cif_fix_values 3143 2015-03-26 13:38:13Z robertas 
;
_cod_original_cell_volume 3612.2(13)
_cod_database_code 4116700

loop_
_symmetry_equiv_pos_as_xyz
'x, y, z'
'-x, y+1/2, -z+1/2'
'-x, -y, -z'
'x, -y-1/2, z-1/2'

loop_
_atom_site_aniso_label
_atom_site_aniso_U_11
_atom_site_aniso_U_22
_atom_site_aniso_U_33
_atom_site_aniso_U_23
_atom_site_aniso_U_13
_atom_site_aniso_U_12
Te 0.02745(14) 0.02602(14) 0.01823(13) 0.00407(8) -0.00189(9) -0.00094(9)
Mo 0.0186(2) 0.01455(15) 0.01533(15) 0.00026(10) -0.00076(10) -0.00130(10)
N1 0.0220(13) 0.0161(13) 0.0203(13) 0.0010(11) -0.0017(11) -0.0010(10)
N2 0.0235(14) 0.0179(13) 0.0223(13) -0.0006(11) -0.0003(11) -0.0022(11)
N3 0.0225(13) 0.0169(13) 0.0172(13) 0.0022(10) -0.0014(10) -0.0022(10)
C32 0.022(2) 0.023(2) 0.023(2) 0.0009(13) 0.0000(13) -0.0020(13)
C22 0.020(2) 0.030(2) 0.038(2) -0.005(2) 0.0001(14) -0.0040(14)
C36 0.020(2) 0.023(2) 0.026(2) 0.0004(14) 0.0014(13) 0.0015(13)
C21 0.018(2) 0.019(2) 0.033(2) -0.0002(14) 0.0048(13) -0.0031(13)
C35 0.022(2) 0.029(2) 0.032(2) -0.009(2) 0.0028(14) -0.0027(14)
C31 0.0148(15) 0.016(2) 0.026(2) 0.0011(13) 0.0027(12) -0.0008(12)
C110 0.052(2) 0.025(2) 0.042(2) -0.008(2) -0.012(2) -0.008(2)
C38 0.022(2) 0.028(2) 0.030(2) 0.0015(14) -0.0028(14) 0.0004(14)
C17 0.036(2) 0.017(2) 0.025(2) -0.0043(13) -0.0023(14) -0.0002(14)
C16 0.025(2) 0.023(2) 0.019(2) 0.0005(13) 0.0016(13) -0.0005(13)
C210 0.025(2) 0.030(2) 0.033(2) -0.0004(15) -0.0014(14) 0.0038(14)
C331 0.048(2) 0.026(2) 0.050(2) 0.014(2) -0.006(2) -0.001(2)
C14 0.035(2) 0.035(2) 0.017(2) 0.0077(14) 0.0020(14) 0.000(2)
C29 0.026(2) 0.037(2) 0.038(2) -0.006(2) -0.008(2) -0.003(2)
C28 0.023(2) 0.041(2) 0.053(2) 0.004(2) 0.007(2) -0.001(2)
C15 0.030(2) 0.028(2) 0.022(2) 0.0015(14) -0.0039(14) 0.0038(14)
C26 0.027(2) 0.024(2) 0.035(2) 0.0012(15) 0.0074(15) -0.0033(14)
C11 0.028(2) 0.017(2) 0.015(2) -0.0029(12) -0.0012(13) -0.0009(13)
C37 0.019(2) 0.024(2) 0.023(2) 0.0026(13) 0.0017(13) -0.0026(13)
C27 0.019(2) 0.028(2) 0.032(2) -0.0017(15) -0.0006(14) -0.0007(13)
C12 0.026(2) 0.029(2) 0.024(2) -0.0013(14) -0.0004(14) 0.0038(14)
C34 0.029(2) 0.019(2) 0.042(2) -0.005(2) 0.002(2) 0.0008(14)
C13 0.028(2) 0.044(2) 0.020(2) 0.002(2) 0.0039(14) 0.001(2)
C351 0.044(2) 0.040(2) 0.036(2) -0.015(2) 0.008(2) -0.002(2)
C19 0.048(2) 0.026(2) 0.074(3) -0.015(2) 0.003(2) 0.005(2)
C25 0.031(2) 0.030(2) 0.054(2) 0.011(2) 0.015(2) -0.004(2)
C231 0.041(2) 0.035(2) 0.088(3) -0.027(2) 0.003(2) -0.007(2)
C33 0.023(2) 0.019(2) 0.038(2) 0.0055(15) 0.0003(14) -0.0006(13)
C18 0.089(3) 0.017(2) 0.035(2) 0.000(2) 0.001(2) -0.002(2)
C24 0.034(2) 0.021(2) 0.070(3) 0.008(2) 0.010(2) -0.005(2)
C23 0.022(2) 0.023(2) 0.069(3) -0.016(2) 0.005(2) -0.0040(14)
C131 0.043(2) 0.086(3) 0.036(2) 0.024(2) 0.015(2) 0.008(2)
C39 0.026(2) 0.023(2) 0.032(2) 0.0030(14) 0.0000(14) -0.0067(13)
C151 0.037(2) 0.045(2) 0.036(2) 0.017(2) 0.004(2) 0.011(2)
C310 0.027(2) 0.035(2) 0.028(2) 0.0007(15) 0.0042(14) -0.0083(15)
C251 0.072(3) 0.045(3) 0.063(3) 0.030(2) 0.023(2) 0.006(2)

loop_
_atom_site_label
_atom_site_type_symbol
_atom_site_fract_x
_atom_site_fract_y
_atom_site_fract_z
_atom_site_U_iso_or_equiv
_atom_site_thermal_displace_type
_atom_site_occupancy
_atom_site_calc_flag
_atom_site_refinement_flags
Te Te 0.752352(14) 0.03773(2) 0.016719(10) 0.02398(9) Uani 1 d .
Mo Mo 0.74296(2) 0.11976(2) -0.098366(12) 0.01619(9) Uani 1 d .
N1 N 0.7423(2) 0.0226(2) -0.17512(12) 0.0195(5) Uani 1 d .
N2 N 0.8601(2) 0.1980(2) -0.10391(12) 0.0213(6) Uani 1 d .
N3 N 0.6244(2) 0.1993(2) -0.09733(12) 0.0189(5) Uani 1 d .
C32 C 0.6186(2) 0.3790(2) -0.1409(2) 0.0226(7) Uani 1 d .
H32A H 0.6154(2) 0.3509(2) -0.1847(2) 0.027 Uiso 1 calc R
C22 C 0.8562(2) 0.3833(3) -0.0695(2) 0.0291(8) Uani 1 d .
H22A H 0.8595(2) 0.3623(3) -0.0240(2) 0.035 Uiso 1 calc R
C36 C 0.6377(2) 0.3534(2) -0.0223(2) 0.0231(7) Uani 1 d .
H36A H 0.6478(2) 0.3078(2) 0.0147(2) 0.028 Uiso 1 calc R
C21 C 0.8520(2) 0.3080(2) -0.1198(2) 0.0232(7) Uani 1 d .
C35 C 0.6321(2) 0.4612(3) -0.0118(2) 0.0280(8) Uani 1 d .
C31 C 0.6287(2) 0.3115(2) -0.08654(15) 0.0189(6) Uani 1 d .
C110 C 0.6569(3) -0.1185(3) -0.2374(2) 0.0400(9) Uani 1 d .
H11A H 0.6675(3) -0.0815(3) -0.2792(2) 0.060 Uiso 1 calc R
H11B H 0.5969(3) -0.0952(3) -0.2195(2) 0.060 Uiso 1 calc R
H11C H 0.6540(3) -0.1941(3) -0.2458(2) 0.060 Uiso 1 calc R
C38 C 0.4549(2) 0.2131(3) -0.1409(2) 0.0269(7) Uani 1 d .
H38A H 0.4542(2) 0.2881(3) -0.1303(2) 0.040 Uiso 1 calc R
H38B H 0.3911(2) 0.1841(3) -0.1369(2) 0.040 Uiso 1 calc R
H38C H 0.4750(2) 0.2033(3) -0.1865(2) 0.040 Uiso 1 calc R
C17 C 0.7383(2) -0.0949(2) -0.1870(2) 0.0260(7) Uani 1 d .
C16 C 0.6719(2) 0.1443(2) -0.25834(15) 0.0222(7) Uani 1 d .
H16A H 0.6141(2) 0.1400(2) -0.23595(15) 0.027 Uiso 1 calc R
C210 C 0.9676(2) 0.0429(3) -0.1008(2) 0.0293(8) Uani 1 d .
H21A H 0.9475(2) 0.0262(3) -0.1469(2) 0.044 Uiso 1 calc R
H21B H 0.9259(2) 0.0074(3) -0.0703(2) 0.044 Uiso 1 calc R
H21C H 1.0331(2) 0.0192(3) -0.0921(2) 0.044 Uiso 1 calc R
C331 C 0.5994(3) 0.5584(3) -0.1916(2) 0.0416(9) Uani 1 d .
H33A H 0.5967(3) 0.6312(3) -0.1764(2) 0.062 Uiso 1 calc R
H33B H 0.5399(3) 0.5405(3) -0.2161(2) 0.062 Uiso 1 calc R
H33C H 0.6525(3) 0.5498(3) -0.2209(2) 0.062 Uiso 1 calc R
C14 C 0.7621(2) 0.2139(3) -0.3467(2) 0.0291(8) Uani 1 d .
H14A H 0.7664(2) 0.2579(3) -0.3846(2) 0.035 Uiso 1 calc R
C29 C 0.9938(2) 0.1867(3) -0.0183(2) 0.0340(8) Uani 1 d .
H29A H 0.9906(2) 0.2626(3) -0.0113(2) 0.051 Uiso 1 calc R
H29B H 1.0591(2) 0.1626(3) -0.0096(2) 0.051 Uiso 1 calc R
H29C H 0.9519(2) 0.1512(3) 0.0122(2) 0.051 Uiso 1 calc R
C28 C 1.0287(2) 0.2142(3) -0.1383(2) 0.0387(9) Uani 1 d .
H28A H 1.0263(2) 0.2904(3) -0.1322(2) 0.058 Uiso 1 calc R
H28B H 1.0085(2) 0.1968(3) -0.1843(2) 0.058 Uiso 1 calc R
H28C H 1.0937(2) 0.1895(3) -0.1292(2) 0.058 Uiso 1 calc R
C15 C 0.6774(2) 0.2098(3) -0.3140(2) 0.0269(7) Uani 1 d .
C26 C 0.8429(2) 0.3395(3) -0.1861(2) 0.0286(8) Uani 1 d .
H26A H 0.8385(2) 0.2879(3) -0.2202(2) 0.034 Uiso 1 calc R
C11 C 0.7495(2) 0.0851(2) -0.23524(14) 0.0200(7) Uani 1 d .
C37 C 0.5243(2) 0.1567(2) -0.09218(15) 0.0220(7) Uani 1 d .
C27 C 0.9621(2) 0.1611(3) -0.0902(2) 0.0265(7) Uani 1 d .
C12 C 0.8339(2) 0.0915(3) -0.2690(2) 0.0265(7) Uani 1 d .
H12A H 0.8875(2) 0.0520(3) -0.2534(2) 0.032 Uiso 1 calc R
C34 C 0.6192(2) 0.5261(3) -0.0671(2) 0.0304(8) Uani 1 d .
H34A H 0.6145(2) 0.5996(3) -0.0605(2) 0.036 Uiso 1 calc R
C13 C 0.8404(2) 0.1552(3) -0.3251(2) 0.0305(8) Uani 1 d .
C351 C 0.6397(3) 0.5059(3) 0.0577(2) 0.0397(9) Uani 1 d .
H35A H 0.6344(3) 0.5824(3) 0.0556(2) 0.060 Uiso 1 calc R
H35B H 0.7012(3) 0.4867(3) 0.0790(2) 0.060 Uiso 1 calc R
H35C H 0.5886(3) 0.4776(3) 0.0839(2) 0.060 Uiso 1 calc R
C19 C 0.8297(3) -0.1381(3) -0.2149(2) 0.0494(11) Uani 1 d .
H19A H 0.8832(3) -0.1235(3) -0.1834(2) 0.074 Uiso 1 calc R
H19B H 0.8408(3) -0.1045(3) -0.2577(2) 0.074 Uiso 1 calc R
H19C H 0.8236(3) -0.2140(3) -0.2213(2) 0.074 Uiso 1 calc R
C25 C 0.8402(3) 0.4451(3) -0.2034(2) 0.0378(9) Uani 1 d .
C231 C 0.8629(3) 0.5716(3) -0.0315(2) 0.0544(12) Uani 1 d .
H23A H 0.8687(3) 0.5370(3) 0.0120(2) 0.082 Uiso 1 calc R
H23B H 0.8058(3) 0.6155(3) -0.0337(2) 0.082 Uiso 1 calc R
H23C H 0.9188(3) 0.6155(3) -0.0376(2) 0.082 Uiso 1 calc R
C33 C 0.6131(2) 0.4866(2) -0.1321(2) 0.0266(7) Uani 1 d .
C18 C 0.7204(3) -0.1522(3) -0.1223(2) 0.0470(10) Uani 1 d .
H18A H 0.7723(3) -0.1374(3) -0.0895(2) 0.071 Uiso 1 calc R
H18B H 0.7173(3) -0.2278(3) -0.1307(2) 0.071 Uiso 1 calc R
H18C H 0.6603(3) -0.1284(3) -0.1049(2) 0.071 Uiso 1 calc R
C24 C 0.8469(3) 0.5186(3) -0.1525(2) 0.0415(10) Uani 1 d .
H24A H 0.8454(3) 0.5910(3) -0.1636(2) 0.050 Uiso 1 calc R
C23 C 0.8557(2) 0.4898(3) -0.0860(2) 0.0379(9) Uani 1 d .
C131 C 0.9331(3) 0.1630(4) -0.3596(2) 0.0548(12) Uani 1 d .
H13A H 0.9797(3) 0.1159(4) -0.3378(2) 0.082 Uiso 1 calc R
H13B H 0.9565(3) 0.2352(4) -0.3568(2) 0.082 Uiso 1 calc R
H13C H 0.9231(3) 0.1429(4) -0.4065(2) 0.082 Uiso 1 calc R
C39 C 0.5236(2) 0.0408(2) -0.1097(2) 0.0266(7) Uani 1 d .
H39A H 0.5450(2) 0.0316(2) -0.1550(2) 0.040 Uiso 1 calc R
H39B H 0.4590(2) 0.0132(2) -0.1070(2) 0.040 Uiso 1 calc R
H39C H 0.5663(2) 0.0030(2) -0.0782(2) 0.040 Uiso 1 calc R
C151 C 0.5926(3) 0.2744(3) -0.3378(2) 0.0393(9) Uani 1 d .
H15A H 0.5396(3) 0.2613(3) -0.3090(2) 0.059 Uiso 1 calc R
H15B H 0.5741(3) 0.2548(3) -0.3838(2) 0.059 Uiso 1 calc R
H15C H 0.6093(3) 0.3489(3) -0.3362(2) 0.059 Uiso 1 calc R
C310 C 0.4909(2) 0.1699(3) -0.0209(2) 0.0302(8) Uani 1 d .
H31A H 0.4913(2) 0.2444(3) -0.0091(2) 0.045 Uiso 1 calc R
H31B H 0.5337(2) 0.1315(3) 0.0102(2) 0.045 Uiso 1 calc R
H31C H 0.4264(2) 0.1421(3) -0.0184(2) 0.045 Uiso 1 calc R
C251 C 0.8301(3) 0.4776(3) -0.2758(2) 0.0595(13) Uani 1 d .
H25A H 0.8292(3) 0.5543(3) -0.2788(2) 0.089 Uiso 1 calc R
H25B H 0.7708(3) 0.4494(3) -0.2957(2) 0.089 Uiso 1 calc R
H25C H 0.8838(3) 0.4503(3) -0.2998(2) 0.089 Uiso 1 calc R

loop_
_atom_type_symbol
_atom_type_description
_atom_type_scat_dispersion_real
_atom_type_scat_dispersion_imag
_atom_type_scat_source
C C 0.0033 0.0016 'International Tables Vol C Tables 4.2.6.8 and 6.1.1.4'
H H 0.0000 0.0000 'International Tables Vol C Tables 4.2.6.8 and 6.1.1.4'
N N 0.0061 0.0033 'International Tables Vol C Tables 4.2.6.8 and 6.1.1.4'
Mo Mo -1.6832 0.6857 'International Tables Vol C Tables 4.2.6.8 and 6.1.1.4'
Te Te -0.5308 1.6751 'International Tables Vol C Tables 4.2.6.8 and 6.1.1.4'

loop_
_geom_angle_atom_site_label_1
_geom_angle_atom_site_label_2
_geom_angle_atom_site_label_3
_geom_angle
N2 Mo N3 117.69(10)
N2 Mo N1 104.64(10)
N3 Mo N1 111.03(10)
N2 Mo Te 104.78(7)
N3 Mo Te 102.37(7)
N1 Mo Te 116.72(7)
C11 N1 C17 114.5(2)
C11 N1 Mo 107.7(2)
C17 N1 Mo 137.8(2)
C21 N2 C27 113.8(2)
C21 N2 Mo 117.1(2)
C27 N2 Mo 129.0(2)
C31 N3 C37 112.1(2)
C31 N3 Mo 118.9(2)
C37 N3 Mo 127.8(2)
C31 C32 C33 121.1(3)
C21 C22 C23 119.9(3)
C35 C36 C31 120.9(3)
C26 C21 C22 119.6(3)
C26 C21 N2 119.7(3)
C22 C21 N2 120.6(3)
C36 C35 C34 118.3(3)
C36 C35 C351 120.7(3)
C34 C35 C351 121.0(3)
C32 C31 C36 119.3(3)
C32 C31 N3 119.4(3)
C36 C31 N3 121.2(3)
N1 C17 C110 108.7(3)
N1 C17 C18 110.3(3)
C110 C17 C18 108.8(3)
N1 C17 C19 112.8(3)
C110 C17 C19 107.9(3)
C18 C17 C19 108.2(3)
C11 C16 C15 121.2(3)
C15 C14 C13 121.4(3)
C14 C15 C16 118.6(3)
C14 C15 C151 120.9(3)
C16 C15 C151 120.5(3)
C25 C26 C21 121.2(3)
C16 C11 C12 118.8(3)
C16 C11 N1 119.4(3)
C12 C11 N1 121.8(3)
C39 C37 N3 109.2(2)
C39 C37 C310 108.8(3)
N3 C37 C310 110.4(2)
C39 C37 C38 108.2(3)
N3 C37 C38 110.9(2)
C310 C37 C38 109.3(3)
N2 C27 C210 109.5(2)
N2 C27 C29 109.8(3)
C210 C27 C29 109.2(3)
N2 C27 C28 110.4(3)
C210 C27 C28 108.2(3)
C29 C27 C28 109.9(3)
C13 C12 C11 120.9(3)
C35 C34 C33 122.0(3)
C14 C13 C12 119.0(3)
C14 C13 C131 121.0(3)
C12 C13 C131 119.9(3)
C26 C25 C24 118.1(4)
C26 C25 C251 120.3(4)
C24 C25 C251 121.5(3)
C32 C33 C34 118.4(3)
C32 C33 C331 120.3(3)
C34 C33 C331 121.3(3)
C23 C24 C25 122.0(3)
C24 C23 C22 119.1(3)
C24 C23 C231 120.9(4)
C22 C23 C231 120.0(4)

loop_
_geom_bond_atom_site_label_1
_geom_bond_atom_site_label_2
_geom_bond_distance
Te Mo 2.5353(6)
Mo N2 1.938(2)
Mo N3 1.958(2)
Mo N1 1.978(2)
N1 C11 1.455(4)
N1 C17 1.518(4)
N2 C21 1.443(4)
N2 C27 1.528(4)
N3 C31 1.450(4)
N3 C37 1.521(4)
C32 C31 1.392(4)
C32 C33 1.387(4)
C22 C21 1.395(5)
C22 C23 1.399(5)
C36 C35 1.394(5)
C36 C31 1.397(4)
C21 C26 1.390(5)
C35 C34 1.391(5)
C35 C351 1.509(5)
C110 C17 1.527(5)
C38 C37 1.532(4)
C17 C18 1.523(5)
C17 C19 1.532(5)
C16 C11 1.393(4)
C16 C15 1.401(4)
C210 C27 1.526(5)
C331 C33 1.512(5)
C14 C15 1.390(4)
C14 C13 1.389(5)
C29 C27 1.528(5)
C28 C27 1.535(5)
C15 C151 1.512(5)
C26 C25 1.393(5)
C11 C12 1.398(4)
C37 C39 1.520(4)
C37 C310 1.535(4)
C12 C13 1.397(5)
C34 C33 1.397(5)
C13 C131 1.509(5)
C25 C24 1.387(6)
C25 C251 1.513(6)
C231 C23 1.512(5)
C24 C23 1.387(6)
